data_9000243
loop_
_publ_author_name
'Ribbe, P. H.'
'Gibbs, G. V.'

_publ_section_title
;Crystal structures of the humite minerals: III. Mg/Fe ordering in humite and
 its relation to other ferromagnesian silicates
;
_journal_name_full 'American Mineralogist'
_journal_page_first 1155
_journal_page_last 1173
_journal_volume 56
_journal_year 1971
_chemical_formula_sum 'F Fe0.399 H Mg6.601 O13 Si3'
_chemical_name_mineral Humite
_space_group_IT_number 62
_symmetry_space_group_name_Hall '-P 2c 2ab'
_symmetry_space_group_name_H-M 'P b n m'
_cell_angle_alpha 90
_cell_angle_beta 90
_cell_angle_gamma 90
_cell_formula_units_Z 4
_cell_length_a 4.7408
_cell_length_b 10.2580
_cell_length_c 20.8526
_cell_volume 1014.085
_database_code_amcsd 0000250
_exptl_crystal_density_diffrn 3.242
_cod_original_formula_sum '(Mg6.601 Fe.399) Si3 O13 (F H)'
_cod_database_code 9000243

loop_
_space_group_symop_operation_xyz
x,y,z
x,y,1/2-z
-x,-y,1/2+z
1/2+x,1/2-y,1/2+z
1/2-x,1/2+y,1/2-z
1/2-x,1/2+y,z
1/2+x,1/2-y,-z
-x,-y,-z

loop_
_atom_site_label
_atom_site_fract_x
_atom_site_fract_y
_atom_site_fract_z
_atom_site_occupancy
_atom_site_U_iso_or_equiv
_atom_site_type_symbol
_atom_site_attached_hydrogens
Mg1 0.00170 0.37730 0.17670 0.94300 0.00633 Mg 0
Fe1 0.00170 0.37730 0.17670 0.05700 0.00633 Fe 0
Mg2 0.51080 0.15400 0.25000 0.94300 0.00633 Mg 0
Fe2 0.51080 0.15400 0.25000 0.05700 0.00633 Fe 0
Mg3 0.00870 0.09760 0.10920 0.94300 0.00633 Mg 0
Fe3 0.00870 0.09760 0.10920 0.05700 0.00633 Fe 0
Mg4 0.49250 0.86650 0.02780 0.94300 0.00633 Mg 0
Fe4 0.49250 0.86650 0.02780 0.05700 0.00633 Fe 0
Si1 0.07520 0.96910 0.25000 1.00000 0.00342 Si 0
Si2 0.57650 0.28190 0.10590 1.00000 0.00190 Si 0
O11 0.73200 0.96790 0.25000 1.00000 0.00722 O 0
O12 0.28160 0.32330 0.25000 1.00000 0.00684 O 0
O13 0.21980 0.03820 0.18820 1.00000 0.00595 O 0
O21 0.23680 0.28270 0.10480 1.00000 0.00418 O 0
O22 0.78050 0.92640 0.10460 1.00000 0.00659 O 0
O23 0.72250 0.21410 0.16860 1.00000 0.00621 O 0
O24 0.72610 0.20870 0.04520 1.00000 0.00443 O 0
F 0.26210 0.03280 0.03570 0.50000 0.00747 F 0
O-H 0.26210 0.03280 0.03570 0.50000 0.00747 O 1

loop_
_cod_changelog_entry_id
_cod_changelog_entry_author
_cod_changelog_entry_date
_cod_changelog_entry_text
1
;cod-tools version 3.8.0
Id: cif_guess_AMCSD_atom_types 9574 2023-05-10 09:00:05Z saulius
;
2023-05-10T18:46:01+03:00
;Derived atom types and hydrogen counts
from atom names that follow the AMCSD naming convention
(Wat == water, O-H == hydroxyl).
;

loop_
_cod_related_entry_id
_cod_related_entry_database
_cod_related_entry_code
1 AMCSD 0000250
